data_7703304
loop_
_publ_author_name
'Zhang, Bo'
'Sun, Hai-Yan'
'Li, Jun'
'Xu, Ya-Ru'
'Xu, Yu-Ping'
'Yang, Xue'
'Zou, Guo-Dong'

_publ_section_title
;
 Hybrid iodoplumbates with metal complexes: syntheses, crystal structures,
 band gaps and photoelectric properties.
;
_journal_issue 6
_journal_name_full 'Dalton transactions (Cambridge, England : 2003)'
_journal_page_first 1803
_journal_page_last 1810
_journal_paper_doi 10.1039/c9dt04756e
_journal_volume 49
_journal_year 2020
_chemical_formula_sum 'C38 H27 Co I6 N7 Pb2'
_chemical_formula_weight 1816.37
_space_group_crystal_system orthorhombic
_space_group_IT_number 61
_space_group_name_Hall '-P 2ac 2ab'
_space_group_name_H-M_alt 'P b c a'
_atom_sites_solution_hydrogens geom
_audit_creation_method SHELXL-2016/6
_audit_update_record
;
2019-09-13 deposited with the CCDC.	2020-01-15 downloaded from the CCDC.
;
_cell_angle_alpha 90
_cell_angle_beta 90
_cell_angle_gamma 90
_cell_formula_units_Z 8
_cell_length_a 22.4431(12)
_cell_length_b 17.4343(8)
_cell_length_c 23.4749(14)
_cell_measurement_reflns_used 9909
_cell_measurement_temperature 293(2)
_cell_measurement_theta_max 26.25
_cell_measurement_theta_min 2.16
_cell_volume 9185.3(8)
_computing_structure_refinement 'SHELXL-2016/6 (Sheldrick, 2016)'
_diffrn_ambient_temperature 293(2)
_diffrn_measured_fraction_theta_full 0.998
_diffrn_measured_fraction_theta_max 0.998
_diffrn_measurement_device_type 'Bruker D8 QUEST ECO'
_diffrn_radiation_type MoK\a
_diffrn_radiation_wavelength 0.71073
_diffrn_reflns_av_R_equivalents 0.0358
_diffrn_reflns_av_unetI/netI 0.0176
_diffrn_reflns_Laue_measured_fraction_full 0.998
_diffrn_reflns_Laue_measured_fraction_max 0.998
_diffrn_reflns_limit_h_max 28
_diffrn_reflns_limit_h_min -28
_diffrn_reflns_limit_k_max 20
_diffrn_reflns_limit_k_min -21
_diffrn_reflns_limit_l_max 29
_diffrn_reflns_limit_l_min -29
_diffrn_reflns_number 101406
_diffrn_reflns_point_group_measured_fraction_full 0.998
_diffrn_reflns_point_group_measured_fraction_max 0.998
_diffrn_reflns_theta_full 25.242
_diffrn_reflns_theta_max 26.384
_diffrn_reflns_theta_min 2.280
_exptl_absorpt_coefficient_mu 11.739
_exptl_crystal_colour Red
_exptl_crystal_density_diffrn 2.627
_exptl_crystal_description Block
_exptl_crystal_F_000 6504
_refine_diff_density_max 1.688
_refine_diff_density_min -2.105
_refine_diff_density_rms 0.127
_refine_ls_extinction_method none
_refine_ls_goodness_of_fit_ref 1.056
_refine_ls_hydrogen_treatment constr
_refine_ls_matrix_type full
_refine_ls_number_parameters 517
_refine_ls_number_reflns 9380
_refine_ls_number_restraints 94
_refine_ls_restrained_S_all 1.053
_refine_ls_R_factor_all 0.0434
_refine_ls_R_factor_gt 0.0317
_refine_ls_shift/su_max 0.002
_refine_ls_shift/su_mean 0.000
_refine_ls_structure_factor_coef Fsqd
_refine_ls_weighting_details 'w=1/[\s^2^(Fo^2^)+(0.0280P)^2^+39.0000P] where P=(Fo^2^+2Fc^2^)/3'
_refine_ls_weighting_scheme calc
_refine_ls_wR_factor_gt 0.0750
_refine_ls_wR_factor_ref 0.0808
_reflns_Friedel_coverage 0.000
_reflns_number_gt 7609
_reflns_number_total 9380
_reflns_threshold_expression 'I > 2\s(I)'
_cod_data_source_file c9dt04756e2.cif
_cod_data_source_block compound-2
_cod_depositor_comments 'Adding full bibliography for 7703301--7703304.cif.'
_cod_database_code 7703304
_shelx_shelxl_version_number 2016/6
_shelx_space_group_comment
;
The symmetry employed for this shelxl refinement is uniquely defined
by the following loop, which should always be used as a source of
symmetry information in preference to the above space-group names.
They are only intended as comments.
;

loop_
_space_group_symop_operation_xyz
'x, y, z'
'-x+1/2, -y, z+1/2'
'x+1/2, -y+1/2, -z'
'-x, y+1/2, -z+1/2'
'-x, -y, -z'
'x-1/2, y, -z-1/2'
'-x-1/2, y-1/2, z'
'x, -y-1/2, z-1/2'

loop_
_atom_site_label
_atom_site_type_symbol
_atom_site_fract_x
_atom_site_fract_y
_atom_site_fract_z
_atom_site_U_iso_or_equiv
_atom_site_adp_type
_atom_site_occupancy
_atom_site_site_symmetry_order
_atom_site_calc_flag
_atom_site_refinement_flags_posn
_atom_site_refinement_flags_adp
_atom_site_refinement_flags_occupancy
_atom_site_disorder_assembly
_atom_site_disorder_group
Pb1 Pb 0.74098(2) 0.54363(2) 0.50786(2) 0.05184(7) Uani 1 1 d . . . . .
Pb2 Pb 0.74507(2) 0.79490(2) 0.49526(2) 0.05499(8) Uani 1 1 d . . . . .
I1 I 0.65269(2) 0.41167(3) 0.45488(2) 0.07113(15) Uani 1 1 d . . . . .
I2 I 0.85316(2) 0.42640(3) 0.48759(2) 0.07025(14) Uani 1 1 d . . . . .
I3 I 0.72359(2) 0.47199(3) 0.62007(2) 0.06688(14) Uani 1 1 d . . . . .
I4 I 0.63862(2) 0.66699(2) 0.52508(2) 0.05485(11) Uani 1 1 d . . . . .
I5 I 0.83735(2) 0.66882(3) 0.54603(3) 0.0901(2) Uani 1 1 d . . . . .
I6 I 0.73184(2) 0.73001(3) 0.38010(2) 0.08026(17) Uani 1 1 d . . . . .
Co1 Co 0.45318(3) 0.38235(4) 0.25061(3) 0.04259(17) Uani 1 1 d . . . . .
N1 N 0.3800(2) 0.3211(3) 0.2863(2) 0.0561(13) Uani 1 1 d . . . . .
N2 N 0.3797(2) 0.4423(3) 0.2148(2) 0.0546(13) Uani 1 1 d . . . . .
N3 N 0.4654(2) 0.3078(3) 0.1799(2) 0.0444(11) Uani 1 1 d . . . . .
N4 N 0.5223(2) 0.3064(3) 0.2809(2) 0.0450(11) Uani 1 1 d . . . . .
N5 N 0.5243(2) 0.4550(3) 0.2189(2) 0.0431(11) Uani 1 1 d . . . . .
N6 N 0.46747(19) 0.4580(2) 0.32002(19) 0.0400(10) Uani 1 1 d . . . . .
C1 C 0.3808(3) 0.2624(4) 0.3215(3) 0.0685(19) Uani 1 1 d . . . . .
H1 H 0.417272 0.243070 0.333526 0.082 Uiso 1 1 calc R U . . .
C2 C 0.3285(5) 0.2283(5) 0.3414(4) 0.088(3) Uani 1 1 d . . . . .
H2 H 0.330791 0.186664 0.366065 0.106 Uiso 1 1 calc R U . . .
C3 C 0.2757(4) 0.2545(6) 0.3256(4) 0.093(3) Uani 1 1 d . . . . .
H3 H 0.241109 0.231711 0.339416 0.112 Uiso 1 1 calc R U . . .
C4 C 0.2722(3) 0.3162(5) 0.2884(4) 0.080(3) Uani 1 1 d . . . . .
C5 C 0.3264(3) 0.3491(4) 0.2696(3) 0.0588(17) Uani 1 1 d . . . . .
C6 C 0.2180(4) 0.3509(7) 0.2664(5) 0.112(4) Uani 1 1 d . . . . .
H6 H 0.181635 0.331983 0.279130 0.134 Uiso 1 1 calc R U . . .
C7 C 0.2176(4) 0.4083(7) 0.2289(5) 0.104(4) Uani 1 1 d . . . . .
H7 H 0.181432 0.427112 0.215517 0.124 Uiso 1 1 calc R U . . .
C8 C 0.2718(3) 0.4413(5) 0.2092(4) 0.076(2) Uani 1 1 d . . . . .
C9 C 0.3262(3) 0.4122(4) 0.2305(3) 0.0578(17) Uani 1 1 d . . . . .
C10 C 0.2751(4) 0.5023(6) 0.1708(4) 0.091(3) Uani 1 1 d . . . . .
H10 H 0.240248 0.522762 0.155594 0.109 Uiso 1 1 calc R U . . .
C11 C 0.3276(4) 0.5313(5) 0.1557(4) 0.088(3) Uani 1 1 d . . . . .
H11 H 0.329403 0.572172 0.130279 0.106 Uiso 1 1 calc R U . . .
C12 C 0.3808(3) 0.5001(4) 0.1784(3) 0.0690(19) Uani 1 1 d . . . . .
H12 H 0.417219 0.520722 0.167510 0.083 Uiso 1 1 calc R U . . .
C13 C 0.4389(3) 0.3114(3) 0.1295(3) 0.0546(16) Uani 1 1 d . . . . .
H13 H 0.404636 0.341147 0.126106 0.066 Uiso 1 1 calc R U . . .
C14 C 0.4596(3) 0.2730(4) 0.0813(3) 0.0633(18) Uani 1 1 d . . . . .
H14 H 0.439698 0.277101 0.046732 0.076 Uiso 1 1 calc R U . . .
C15 C 0.5101(3) 0.2290(4) 0.0861(3) 0.0586(16) Uani 1 1 d . . . . .
H15 H 0.525442 0.204141 0.054234 0.070 Uiso 1 1 calc R U . . .
C16 C 0.5384(3) 0.2216(3) 0.1389(3) 0.0470(13) Uani 1 1 d . . . . .
C17 C 0.5146(2) 0.2632(3) 0.1847(2) 0.0406(12) Uani 1 1 d . . . . .
C18 C 0.5434(2) 0.2609(3) 0.2388(2) 0.0425(13) Uani 1 1 d . . . . .
C19 C 0.5941(2) 0.2132(3) 0.2463(3) 0.0488(14) Uani 1 1 d . . . . .
C20 C 0.6146(3) 0.1692(3) 0.1993(3) 0.0572(16) Uani 1 1 d . . . . .
H20 H 0.646568 0.135994 0.204544 0.069 Uiso 1 1 calc R U . . .
C21 C 0.5895(3) 0.1740(3) 0.1481(3) 0.0567(16) Uani 1 1 d . . . . .
H21 H 0.605318 0.146069 0.117966 0.068 Uiso 1 1 calc R U . . .
C22 C 0.6224(3) 0.2161(4) 0.2991(3) 0.0647(18) Uani 1 1 d . . . . .
H22 H 0.656047 0.186398 0.305699 0.078 Uiso 1 1 calc R U . . .
C23 C 0.6010(3) 0.2621(4) 0.3407(3) 0.069(2) Uani 1 1 d . . . . .
H23 H 0.619892 0.264134 0.375891 0.082 Uiso 1 1 calc R U . . .
C24 C 0.5501(3) 0.3067(4) 0.3303(3) 0.0619(17) Uani 1 1 d . . . . .
H24 H 0.535422 0.337564 0.359400 0.074 Uiso 1 1 calc R U . . .
C25 C 0.5527(3) 0.4529(4) 0.1696(3) 0.0573(16) Uani 1 1 d . . . . .
H25 H 0.537561 0.421522 0.140966 0.069 Uiso 1 1 calc R U . . .
C26 C 0.6039(3) 0.4950(4) 0.1582(3) 0.0640(18) Uani 1 1 d . . . . .
H26 H 0.622323 0.491708 0.122760 0.077 Uiso 1 1 calc R U . . .
C27 C 0.6264(3) 0.5405(4) 0.1988(3) 0.0604(17) Uani 1 1 d . . . . .
H27 H 0.661019 0.568262 0.191723 0.072 Uiso 1 1 calc R U . . .
C28 C 0.5983(2) 0.5465(3) 0.2520(3) 0.0490(14) Uani 1 1 d . . . . .
C29 C 0.5468(2) 0.5019(3) 0.2598(2) 0.0395(12) Uani 1 1 d . . . . .
C30 C 0.5177(2) 0.5023(3) 0.3140(2) 0.0378(11) Uani 1 1 d . . . . .
C31 C 0.5412(2) 0.5449(3) 0.3590(2) 0.0428(12) Uani 1 1 d . . . . .
C32 C 0.5933(3) 0.5903(4) 0.3491(3) 0.0554(16) Uani 1 1 d . . . . .
H32 H 0.609054 0.619380 0.378747 0.066 Uiso 1 1 calc R U . . .
C33 C 0.6198(3) 0.5918(4) 0.2981(3) 0.0550(16) Uani 1 1 d . . . . .
H33 H 0.652954 0.622970 0.292601 0.066 Uiso 1 1 calc R U . . .
C34 C 0.5126(3) 0.5406(3) 0.4116(3) 0.0524(15) Uani 1 1 d . . . . .
H34 H 0.528068 0.566572 0.442867 0.063 Uiso 1 1 calc R U . . .
C35 C 0.4620(3) 0.4983(3) 0.4171(3) 0.0539(15) Uani 1 1 d . . . . .
H35 H 0.441901 0.496322 0.451755 0.065 Uiso 1 1 calc R U . . .
C36 C 0.4408(3) 0.4582(3) 0.3703(3) 0.0494(14) Uani 1 1 d . . . . .
H36 H 0.405908 0.429968 0.374451 0.059 Uiso 1 1 calc R U . . .
N7 N 0.499(2) 0.624(3) 0.1512(15) 0.148(11) Uani 0.44(3) 1 d D U P A 1
C37 C 0.495(2) 0.619(3) 0.1007(18) 0.136(10) Uani 0.44(3) 1 d D U P A 1
C38 C 0.4805(18) 0.657(3) 0.0450(14) 0.184(12) Uani 0.44(3) 1 d D U P A 1
H38A H 0.510295 0.644657 0.017207 0.276 Uiso 0.44(3) 1 calc R U P A 1
H38B H 0.479386 0.711894 0.050265 0.276 Uiso 0.44(3) 1 calc R U P A 1
H38C H 0.442294 0.639763 0.032034 0.276 Uiso 0.44(3) 1 calc R U P A 1
N7B N 0.510(2) 0.639(3) 0.1301(18) 0.179(13) Uani 0.56(3) 1 d D U P A 2
C37B C 0.491(3) 0.631(2) 0.0833(17) 0.165(11) Uani 0.56(3) 1 d D U P A 2
C38B C 0.4792(12) 0.579(2) 0.0338(13) 0.165(10) Uani 0.56(3) 1 d D U P A 2
H38D H 0.448904 0.600808 0.009948 0.247 Uiso 0.56(3) 1 calc R U P A 2
H38E H 0.466087 0.530003 0.047691 0.247 Uiso 0.56(3) 1 calc R U P A 2
H38F H 0.515176 0.572559 0.012220 0.247 Uiso 0.56(3) 1 calc R U P A 2

loop_
_atom_site_aniso_label
_atom_site_aniso_U_11
_atom_site_aniso_U_22
_atom_site_aniso_U_33
_atom_site_aniso_U_23
_atom_site_aniso_U_13
_atom_site_aniso_U_12
Pb1 0.04699(13) 0.05094(14) 0.05760(15) 0.00104(11) 0.00046(10) -0.00061(10)
Pb2 0.04889(14) 0.05157(15) 0.06449(16) 0.00021(11) 0.00363(11) -0.00218(10)
I1 0.0608(3) 0.0593(3) 0.0934(4) -0.0267(2) -0.0299(2) 0.0186(2)
I2 0.0501(2) 0.0636(3) 0.0970(4) -0.0193(3) 0.0090(2) 0.0033(2)
I3 0.0461(2) 0.0832(3) 0.0713(3) 0.0261(2) -0.0075(2) -0.0085(2)
I4 0.0471(2) 0.0498(2) 0.0677(3) 0.01740(19) 0.00305(19) -0.00162(17)
I5 0.0556(3) 0.0583(3) 0.1563(6) 0.0102(3) -0.0310(3) -0.0088(2)
I6 0.0596(3) 0.0973(4) 0.0839(3) -0.0366(3) 0.0264(2) -0.0295(3)
Co1 0.0327(4) 0.0391(4) 0.0559(5) -0.0031(3) -0.0005(3) -0.0002(3)
N1 0.044(3) 0.050(3) 0.074(4) -0.011(3) 0.008(3) -0.010(2)
N2 0.042(3) 0.047(3) 0.075(4) -0.012(3) -0.006(3) 0.008(2)
N3 0.038(2) 0.036(2) 0.060(3) -0.006(2) -0.009(2) 0.0001(19)
N4 0.043(3) 0.041(2) 0.051(3) -0.001(2) -0.010(2) 0.005(2)
N5 0.040(2) 0.044(3) 0.046(3) -0.001(2) 0.007(2) 0.000(2)
N6 0.036(2) 0.036(2) 0.048(3) 0.0012(19) 0.009(2) 0.0011(18)
C1 0.075(5) 0.055(4) 0.076(5) -0.004(4) 0.009(4) -0.018(4)
C2 0.105(7) 0.071(5) 0.089(6) -0.023(4) 0.032(5) -0.041(5)
C3 0.083(6) 0.093(7) 0.103(7) -0.042(6) 0.043(5) -0.044(5)
C4 0.049(4) 0.090(6) 0.100(6) -0.053(5) 0.021(4) -0.021(4)
C5 0.042(3) 0.059(4) 0.075(4) -0.029(3) 0.008(3) -0.011(3)
C6 0.039(4) 0.143(10) 0.153(11) -0.084(8) 0.012(5) -0.023(6)
C7 0.041(4) 0.122(9) 0.148(10) -0.068(7) -0.010(5) 0.012(5)
C8 0.046(4) 0.080(5) 0.103(6) -0.049(5) -0.017(4) 0.015(4)
C9 0.037(3) 0.057(4) 0.079(5) -0.032(3) -0.004(3) 0.006(3)
C10 0.073(6) 0.090(6) 0.110(7) -0.044(6) -0.035(5) 0.041(5)
C11 0.102(7) 0.062(5) 0.100(7) -0.016(4) -0.031(5) 0.034(5)
C12 0.071(5) 0.050(4) 0.085(5) -0.004(4) -0.013(4) 0.013(3)
C13 0.056(4) 0.047(3) 0.062(4) -0.003(3) -0.022(3) 0.001(3)
C14 0.073(4) 0.056(4) 0.061(4) -0.005(3) -0.023(4) -0.008(3)
C15 0.070(4) 0.051(4) 0.055(4) -0.012(3) -0.003(3) -0.004(3)
C16 0.046(3) 0.033(3) 0.062(4) -0.008(3) 0.000(3) -0.008(2)
C17 0.035(3) 0.031(3) 0.056(3) 0.000(2) -0.003(2) -0.003(2)
C18 0.037(3) 0.031(3) 0.059(4) -0.003(2) -0.007(2) -0.002(2)
C19 0.035(3) 0.041(3) 0.071(4) -0.002(3) -0.011(3) 0.002(2)
C20 0.038(3) 0.046(3) 0.088(5) -0.008(3) -0.002(3) 0.006(3)
C21 0.051(4) 0.043(3) 0.077(5) -0.014(3) 0.006(3) 0.000(3)
C22 0.053(4) 0.060(4) 0.082(5) -0.003(4) -0.025(4) 0.007(3)
C23 0.066(4) 0.073(5) 0.066(4) -0.009(4) -0.030(4) 0.010(4)
C24 0.069(4) 0.055(4) 0.062(4) -0.007(3) -0.019(3) 0.008(3)
C25 0.059(4) 0.057(4) 0.056(4) -0.006(3) 0.012(3) -0.002(3)
C26 0.058(4) 0.071(4) 0.062(4) 0.001(4) 0.024(3) -0.002(3)
C27 0.051(4) 0.057(4) 0.073(4) 0.005(3) 0.026(3) -0.009(3)
C28 0.037(3) 0.045(3) 0.065(4) 0.003(3) 0.008(3) -0.004(2)
C29 0.031(3) 0.035(3) 0.053(3) 0.000(2) 0.004(2) 0.001(2)
C30 0.032(2) 0.031(2) 0.050(3) -0.001(2) 0.002(2) 0.002(2)
C31 0.040(3) 0.037(3) 0.052(3) -0.004(2) -0.001(2) 0.005(2)
C32 0.041(3) 0.050(3) 0.075(4) -0.012(3) -0.003(3) -0.007(3)
C33 0.038(3) 0.049(3) 0.077(4) -0.007(3) 0.005(3) -0.012(3)
C34 0.063(4) 0.045(3) 0.049(4) -0.005(3) -0.005(3) 0.006(3)
C35 0.067(4) 0.049(3) 0.046(3) 0.001(3) 0.015(3) 0.006(3)
C36 0.047(3) 0.044(3) 0.057(4) 0.002(3) 0.013(3) -0.002(3)
N7 0.114(18) 0.129(19) 0.20(2) 0.047(19) 0.007(19) 0.022(15)
C37 0.076(14) 0.16(2) 0.18(3) 0.09(2) -0.043(19) 0.015(14)
C38 0.16(2) 0.23(3) 0.17(2) 0.06(2) -0.01(2) 0.03(2)
N7B 0.15(2) 0.15(2) 0.24(3) -0.01(2) -0.02(2) 0.042(18)
C37B 0.118(18) 0.17(2) 0.20(3) 0.08(2) -0.02(2) 0.034(16)
C38B 0.114(15) 0.20(2) 0.18(2) 0.057(19) -0.020(16) -0.038(17)

loop_
_atom_type_symbol
_atom_type_description
_atom_type_scat_dispersion_real
_atom_type_scat_dispersion_imag
_atom_type_scat_source
C C 0.0033 0.0016 'International Tables Vol C Tables 4.2.6.8 and 6.1.1.4'
H H 0.0000 0.0000 'International Tables Vol C Tables 4.2.6.8 and 6.1.1.4'
N N 0.0061 0.0033 'International Tables Vol C Tables 4.2.6.8 and 6.1.1.4'
Co Co 0.3494 0.9721 'International Tables Vol C Tables 4.2.6.8 and 6.1.1.4'
I I -0.4742 1.8119 'International Tables Vol C Tables 4.2.6.8 and 6.1.1.4'
Pb Pb -3.3944 10.1111 'International Tables Vol C Tables 4.2.6.8 and 6.1.1.4'

loop_
_geom_angle_atom_site_label_1
_geom_angle_atom_site_label_2
_geom_angle_atom_site_label_3
_geom_angle
_geom_angle_site_symmetry_1
_geom_angle_site_symmetry_3
I3 Pb1 I4 94.453(15) . .
I3 Pb1 I5 97.384(18) . .
I4 Pb1 I5 89.507(15) . .
I3 Pb1 I2 88.116(16) . .
I4 Pb1 I2 175.869(14) . .
I5 Pb1 I2 86.953(15) . .
I3 Pb1 I1 87.796(16) . .
I4 Pb1 I1 94.952(13) . .
I5 Pb1 I1 172.898(18) . .
I2 Pb1 I1 88.371(13) . .
I6 Pb2 I2 98.902(18) . 7_765
I6 Pb2 I1 92.555(15) . 7_765
I2 Pb2 I1 91.233(15) 7_765 7_765
I6 Pb2 I5 98.12(2) . .
I2 Pb2 I5 161.70(2) 7_765 .
I1 Pb2 I5 94.694(16) 7_765 .
I6 Pb2 I4 82.176(14) . .
I2 Pb2 I4 89.851(13) 7_765 .
I1 Pb2 I4 174.724(15) 7_765 .
I5 Pb2 I4 85.833(13) . .
Pb2 I1 Pb1 84.324(12) 7_755 .
Pb2 I2 Pb1 84.781(13) 7_755 .
Pb1 I4 Pb2 84.723(12) . .
Pb1 I5 Pb2 85.863(14) . .
N6 Co1 N2 96.62(18) . .
N6 Co1 N3 163.86(18) . .
N2 Co1 N3 95.26(19) . .
N6 Co1 N1 97.26(18) . .
N2 Co1 N1 78.7(2) . .
N3 Co1 N1 95.75(19) . .
N6 Co1 N4 91.13(17) . .
N2 Co1 N4 171.43(18) . .
N3 Co1 N4 77.87(18) . .
N1 Co1 N4 96.7(2) . .
N6 Co1 N5 77.86(17) . .
N2 Co1 N5 98.48(19) . .
N3 Co1 N5 89.62(18) . .
N1 Co1 N5 174.13(19) . .
N4 Co1 N5 86.70(19) . .
C1 N1 C5 118.2(6) . .
C1 N1 Co1 128.9(5) . .
C5 N1 Co1 112.9(5) . .
C12 N2 C9 119.0(6) . .
C12 N2 Co1 128.1(5) . .
C9 N2 Co1 112.8(4) . .
C13 N3 C17 117.8(5) . .
C13 N3 Co1 127.6(4) . .
C17 N3 Co1 113.1(4) . .
C24 N4 C18 118.7(5) . .
C24 N4 Co1 128.9(4) . .
C18 N4 Co1 111.7(4) . .
C25 N5 C29 117.2(5) . .
C25 N5 Co1 129.8(4) . .
C29 N5 Co1 112.4(3) . .
C36 N6 C30 117.5(5) . .
C36 N6 Co1 128.2(4) . .
C30 N6 Co1 113.2(3) . .
N1 C1 C2 122.1(8) . .
C3 C2 C1 120.8(9) . .
C2 C3 C4 119.6(8) . .
C3 C4 C5 117.5(8) . .
C3 C4 C6 126.4(9) . .
C5 C4 C6 116.1(9) . .
N1 C5 C4 121.8(8) . .
N1 C5 C9 117.7(5) . .
C4 C5 C9 120.5(7) . .
C7 C6 C4 123.6(9) . .
C6 C7 C8 120.9(9) . .
C10 C8 C9 117.2(8) . .
C10 C8 C7 124.3(9) . .
C9 C8 C7 118.5(9) . .
N2 C9 C8 121.8(7) . .
N2 C9 C5 117.8(6) . .
C8 C9 C5 120.4(7) . .
C11 C10 C8 120.5(8) . .
C10 C11 C12 120.0(9) . .
N2 C12 C11 121.5(8) . .
N3 C13 C14 123.4(6) . .
C15 C14 C13 118.6(6) . .
C14 C15 C16 119.9(6) . .
C15 C16 C17 117.3(5) . .
C15 C16 C21 123.5(6) . .
C17 C16 C21 119.3(6) . .
N3 C17 C16 123.0(5) . .
N3 C17 C18 117.3(5) . .
C16 C17 C18 119.7(5) . .
N4 C18 C19 122.3(5) . .
N4 C18 C17 118.4(5) . .
C19 C18 C17 119.3(5) . .
C22 C19 C20 124.3(6) . .
C22 C19 C18 116.9(6) . .
C20 C19 C18 118.7(6) . .
C21 C20 C19 122.0(6) . .
C20 C21 C16 120.8(6) . .
C23 C22 C19 120.3(6) . .
C22 C23 C24 119.5(6) . .
N4 C24 C23 122.4(6) . .
N5 C25 C26 123.5(6) . .
C27 C26 C25 119.2(6) . .
C26 C27 C28 120.6(6) . .
C27 C28 C29 116.4(6) . .
C27 C28 C33 124.4(6) . .
C29 C28 C33 119.2(5) . .
N5 C29 C28 123.1(5) . .
N5 C29 C30 117.6(5) . .
C28 C29 C30 119.2(5) . .
N6 C30 C31 122.1(5) . .
N6 C30 C29 117.6(5) . .
C31 C30 C29 120.3(5) . .
C34 C31 C30 117.9(5) . .
C34 C31 C32 123.4(6) . .
C30 C31 C32 118.8(5) . .
C33 C32 C31 121.3(6) . .
C32 C33 C28 121.3(5) . .
C35 C34 C31 119.9(6) . .
C34 C35 C36 118.9(6) . .
N6 C36 C35 123.6(6) . .
N7 C37 C38 148(4) . .
N7B C37B C38B 148(4) . .

loop_
_geom_bond_atom_site_label_1
_geom_bond_atom_site_label_2
_geom_bond_distance
_geom_bond_site_symmetry_2
Pb1 I3 2.9413(5) .
Pb1 I4 3.1726(5) .
Pb1 I5 3.2006(6) .
Pb1 I2 3.2775(5) .
Pb1 I1 3.2812(5) .
Pb2 I6 2.9457(6) .
Pb2 I2 3.1856(6) 7_765
Pb2 I1 3.2106(5) 7_765
Pb2 I5 3.2467(6) .
Pb2 I4 3.3422(5) .
Co1 N6 2.121(5) .
Co1 N2 2.125(5) .
Co1 N3 2.125(5) .
Co1 N1 2.130(5) .
Co1 N4 2.160(5) .
Co1 N5 2.169(5) .
N1 C1 1.315(9) .
N1 C5 1.356(8) .
N2 C12 1.321(9) .
N2 C9 1.362(8) .
N3 C13 1.326(7) .
N3 C17 1.356(7) .
N4 C24 1.316(8) .
N4 C18 1.354(7) .
N5 C25 1.321(8) .
N5 C29 1.359(7) .
N6 C36 1.324(7) .
N6 C30 1.373(6) .
C1 C2 1.396(10) .
C2 C3 1.322(13) .
C3 C4 1.388(14) .
C4 C5 1.416(9) .
C4 C6 1.454(14) .
C5 C9 1.432(11) .
C6 C7 1.333(16) .
C7 C8 1.423(13) .
C8 C10 1.395(13) .
C8 C9 1.415(9) .
C10 C11 1.332(13) .
C11 C12 1.416(10) .
C13 C14 1.395(9) .
C14 C15 1.373(9) .
C15 C16 1.399(9) .
C16 C17 1.402(8) .
C16 C21 1.432(8) .
C17 C18 1.427(8) .
C18 C19 1.420(7) .
C19 C22 1.393(9) .
C19 C20 1.418(9) .
C20 C21 1.330(9) .
C22 C23 1.351(10) .
C23 C24 1.403(9) .
C25 C26 1.391(9) .
C26 C27 1.339(10) .
C27 C28 1.403(9) .
C28 C29 1.406(7) .
C28 C33 1.423(9) .
C29 C30 1.430(7) .
C30 C31 1.395(7) .
C31 C34 1.394(8) .
C31 C32 1.432(8) .
C32 C33 1.338(9) .
C34 C35 1.360(9) .
C35 C36 1.386(9) .
N7 C37 1.19(3) .
C37 C38 1.506(18) .
N7B C37B 1.19(3) .
C37B C38B 1.502(19) .

loop_
_geom_hbond_atom_site_label_D
_geom_hbond_atom_site_label_H
_geom_hbond_atom_site_label_A
_geom_hbond_distance_DH
_geom_hbond_distance_HA
_geom_hbond_distance_DA
_geom_hbond_angle_DHA
_geom_hbond_site_symmetry_A
C1 H1 N7B 0.93 2.58 3.45(4) 155.8 4_645
C12 H12 N7 0.93 2.60 3.48(5) 158.3 .
C13 H13 I2 0.93 3.27 3.908(6) 128.0 6_556
C14 H14 I4 0.93 3.10 3.810(6) 134.4 4_645
C23 H23 I1 0.93 3.26 3.916(7) 129.8 .
C36 H36 I4 0.93 3.07 3.738(6) 130.3 5_666
C38 H38C I5 0.96 3.03 3.86(4) 146.5 6_556
C38B H38D I5 0.96 3.07 4.01(3) 169.1 6_556
C38B H38E I2 0.96 3.22 3.92(3) 130.8 6_556
C38B H38F I2 0.96 3.01 3.92(3) 157.8 2_664

loop_
_geom_torsion_atom_site_label_1
_geom_torsion_atom_site_label_2
_geom_torsion_atom_site_label_3
_geom_torsion_atom_site_label_4
_geom_torsion
C5 N1 C1 C2 0.6(10)
Co1 N1 C1 C2 179.8(5)
N1 C1 C2 C3 -0.5(12)
C1 C2 C3 C4 0.6(13)
C2 C3 C4 C5 -0.9(12)
C2 C3 C4 C6 179.0(8)
C1 N1 C5 C4 -0.9(9)
Co1 N1 C5 C4 179.8(5)
C1 N1 C5 C9 -179.0(6)
Co1 N1 C5 C9 1.6(7)
C3 C4 C5 N1 1.0(10)
C6 C4 C5 N1 -178.9(7)
C3 C4 C5 C9 179.1(7)
C6 C4 C5 C9 -0.8(10)
C3 C4 C6 C7 -177.3(10)
C5 C4 C6 C7 2.6(13)
C4 C6 C7 C8 -2.0(16)
C6 C7 C8 C10 -178.9(9)
C6 C7 C8 C9 -0.5(13)
C12 N2 C9 C8 -0.3(9)
Co1 N2 C9 C8 -176.9(5)
C12 N2 C9 C5 179.4(6)
Co1 N2 C9 C5 2.8(7)
C10 C8 C9 N2 0.4(10)
C7 C8 C9 N2 -178.1(7)
C10 C8 C9 C5 -179.3(6)
C7 C8 C9 C5 2.2(10)
N1 C5 C9 N2 -3.0(9)
C4 C5 C9 N2 178.8(6)
N1 C5 C9 C8 176.7(6)
C4 C5 C9 C8 -1.5(10)
C9 C8 C10 C11 -0.5(12)
C7 C8 C10 C11 178.0(8)
C8 C10 C11 C12 0.4(13)
C9 N2 C12 C11 0.2(10)
Co1 N2 C12 C11 176.2(5)
C10 C11 C12 N2 -0.2(12)
C17 N3 C13 C14 -1.2(9)
Co1 N3 C13 C14 163.5(5)
N3 C13 C14 C15 0.1(10)
C13 C14 C15 C16 2.0(10)
C14 C15 C16 C17 -2.8(9)
C14 C15 C16 C21 176.9(6)
C13 N3 C17 C16 0.3(8)
Co1 N3 C17 C16 -166.5(4)
C13 N3 C17 C18 178.9(5)
Co1 N3 C17 C18 12.0(6)
C15 C16 C17 N3 1.7(8)
C21 C16 C17 N3 -178.1(5)
C15 C16 C17 C18 -176.9(5)
C21 C16 C17 C18 3.4(8)
C24 N4 C18 C19 0.4(9)
Co1 N4 C18 C19 171.7(4)
C24 N4 C18 C17 -177.4(5)
Co1 N4 C18 C17 -6.1(6)
N3 C17 C18 N4 -3.9(7)
C16 C17 C18 N4 174.7(5)
N3 C17 C18 C19 178.2(5)
C16 C17 C18 C19 -3.2(8)
N4 C18 C19 C22 -1.1(9)
C17 C18 C19 C22 176.7(6)
N4 C18 C19 C20 -177.8(5)
C17 C18 C19 C20 0.0(8)
C22 C19 C20 C21 -173.3(7)
C18 C19 C20 C21 3.1(9)
C19 C20 C21 C16 -3.0(10)
C15 C16 C21 C20 180.0(6)
C17 C16 C21 C20 -0.3(9)
C20 C19 C22 C23 177.3(7)
C18 C19 C22 C23 0.8(10)
C19 C22 C23 C24 0.1(11)
C18 N4 C24 C23 0.7(10)
Co1 N4 C24 C23 -169.0(5)
C22 C23 C24 N4 -0.9(12)
C29 N5 C25 C26 0.7(9)
Co1 N5 C25 C26 -169.2(5)
N5 C25 C26 C27 0.1(11)
C25 C26 C27 C28 -1.0(11)
C26 C27 C28 C29 1.0(10)
C26 C27 C28 C33 178.3(7)
C25 N5 C29 C28 -0.7(8)
Co1 N5 C29 C28 171.0(4)
C25 N5 C29 C30 -177.6(5)
Co1 N5 C29 C30 -6.0(6)
C27 C28 C29 N5 -0.1(8)
C33 C28 C29 N5 -177.6(5)
C27 C28 C29 C30 176.8(5)
C33 C28 C29 C30 -0.7(8)
C36 N6 C30 C31 1.4(8)
Co1 N6 C30 C31 -167.7(4)
C36 N6 C30 C29 179.7(5)
Co1 N6 C30 C29 10.6(6)
N5 C29 C30 N6 -3.0(7)
C28 C29 C30 N6 179.9(5)
N5 C29 C30 C31 175.3(5)
C28 C29 C30 C31 -1.7(8)
N6 C30 C31 C34 1.1(8)
C29 C30 C31 C34 -177.2(5)
N6 C30 C31 C32 -179.3(5)
C29 C30 C31 C32 2.4(8)
C34 C31 C32 C33 178.9(6)
C30 C31 C32 C33 -0.7(9)
C31 C32 C33 C28 -1.9(10)
C27 C28 C33 C32 -174.7(6)
C29 C28 C33 C32 2.5(9)
C30 C31 C34 C35 -2.8(8)
C32 C31 C34 C35 177.7(6)
C31 C34 C35 C36 2.0(9)
C30 N6 C36 C35 -2.3(8)
Co1 N6 C36 C35 165.0(4)
C34 C35 C36 N6 0.7(9)
